data_2235312
loop_
_publ_author_name
'Jia, Ze-Jun'
'Wu, Jin-Long'

_publ_section_title
;
 <i>N</i>-Cyclohexyl-2-oxo-2-phenylacetamide
;
_journal_coeditor_code XU5541
_journal_issue 6
_journal_name_full 'Acta Crystallographica Section E'
_journal_page_first o1948
_journal_paper_doi 10.1107/S1600536812023549
_journal_volume 68
_journal_year 2012
_chemical_formula_iupac 'C14 H17 N O2'
_chemical_formula_moiety 'C14 H17 N O2'
_chemical_formula_sum 'C14 H17 N O2'
_chemical_formula_weight 231.29
_chemical_name_systematic
;
<i>N</i>-Cyclohexyl-2-oxo-2-phenylacetamide
;
_space_group_IT_number 19
_symmetry_cell_setting orthorhombic
_symmetry_space_group_name_Hall 'P 2ac 2ab'
_symmetry_space_group_name_H-M 'P 21 21 21'
_atom_sites_solution_hydrogens geom
_atom_sites_solution_primary direct
_atom_sites_solution_secondary difmap
_audit_creation_method SHELXL97
_cell_angle_alpha 90.00
_cell_angle_beta 90.00
_cell_angle_gamma 90.00
_cell_formula_units_Z 4
_cell_length_a 9.6942(4)
_cell_length_b 10.4394(6)
_cell_length_c 13.2100(8)
_cell_measurement_reflns_used 6354
_cell_measurement_temperature 153(2)
_cell_measurement_theta_max 27.5
_cell_measurement_theta_min 3.2
_cell_volume 1336.87(12)
_computing_cell_refinement 'SAINT (Bruker, 1998)'
_computing_data_collection 'SMART (Bruker, 1998)'
_computing_data_reduction 'SAINT (Bruker, 1998)'
_computing_molecular_graphics 'SHELXTL (Sheldrick, 2008)'
_computing_publication_material 'SHELXTL (Sheldrick, 2008)'
_computing_structure_refinement 'SHELXTL (Sheldrick, 2008)'
_computing_structure_solution 'SHELXTL (Sheldrick, 2008)'
_diffrn_ambient_temperature 153(2)
_diffrn_measured_fraction_theta_full 0.981
_diffrn_measured_fraction_theta_max 0.981
_diffrn_measurement_device_type 'Bruker SMART 1000 CCD'
_diffrn_measurement_method '\f and \w'
_diffrn_radiation_monochromator graphite
_diffrn_radiation_source 'fine-focus sealed tube'
_diffrn_radiation_type MoK\a
_diffrn_radiation_wavelength 0.71073
_diffrn_reflns_av_R_equivalents 0.0262
_diffrn_reflns_av_sigmaI/netI 0.0417
_diffrn_reflns_limit_h_max 12
_diffrn_reflns_limit_h_min -10
_diffrn_reflns_limit_k_max 13
_diffrn_reflns_limit_k_min -9
_diffrn_reflns_limit_l_max 16
_diffrn_reflns_limit_l_min -10
_diffrn_reflns_number 5120
_diffrn_reflns_theta_full 27.49
_diffrn_reflns_theta_max 27.49
_diffrn_reflns_theta_min 3.26
_exptl_absorpt_coefficient_mu 0.077
_exptl_absorpt_correction_type none
_exptl_crystal_colour colourless
_exptl_crystal_density_diffrn 1.149
_exptl_crystal_density_method 'not measured'
_exptl_crystal_description block
_exptl_crystal_F_000 496
_exptl_crystal_size_max 0.25
_exptl_crystal_size_mid 0.16
_exptl_crystal_size_min 0.12
_refine_diff_density_max 0.075
_refine_diff_density_min -0.101
_refine_ls_extinction_method none
_refine_ls_goodness_of_fit_ref 1.002
_refine_ls_hydrogen_treatment constr
_refine_ls_matrix_type full
_refine_ls_number_parameters 154
_refine_ls_number_reflns 1737
_refine_ls_number_restraints 0
_refine_ls_restrained_S_all 1.002
_refine_ls_R_factor_all 0.0908
_refine_ls_R_factor_gt 0.0357
_refine_ls_shift/su_max 0.000
_refine_ls_shift/su_mean 0.000
_refine_ls_structure_factor_coef Fsqd
_refine_ls_weighting_details 'calc w = 1/[\s^2^(Fo^2^)+(0.0320P)^2^+0.0000P] where P=(Fo^2^+2Fc^2^)/3'
_refine_ls_weighting_scheme calc
_refine_ls_wR_factor_gt 0.0755
_refine_ls_wR_factor_ref 0.0818
_reflns_number_gt 845
_reflns_number_total 1737
_reflns_threshold_expression I>2\s(I)
_cod_data_source_file xu5541.cif
_cod_data_source_block I
_cod_database_code 2235312
_cod_database_fobs_code 2235312

loop_
_symmetry_equiv_pos_as_xyz
'x, y, z'
'-x+1/2, -y, z+1/2'
'x+1/2, -y+1/2, -z'
'-x, y+1/2, -z+1/2'

loop_
_atom_site_type_symbol
_atom_site_label
_atom_site_fract_x
_atom_site_fract_y
_atom_site_fract_z
_atom_site_U_iso_or_equiv
_atom_site_adp_type
_atom_site_calc_flag
_atom_site_refinement_flags
_atom_site_occupancy
_atom_site_symmetry_multiplicity
C C1 0.4098(2) 0.2794(2) 0.45295(19) 0.0663(6) Uani d . 1 1
C C2 0.3397(2) 0.3534(2) 0.3683(2) 0.0684(7) Uani d . 1 1
C C3 0.3856(2) 0.3354(2) 0.2645(2) 0.0667(6) Uani d . 1 1
C C4 0.4675(3) 0.2327(3) 0.2370(3) 0.0863(7) Uani d . 1 1
H H4 0.4986 0.1749 0.2876 0.104 Uiso calc R 1 1
C C5 0.5046(4) 0.2127(4) 0.1389(4) 0.1220(11) Uani d . 1 1
H H5 0.5598 0.1408 0.1216 0.146 Uiso calc R 1 1
C C6 0.4629(6) 0.2948(6) 0.0663(3) 0.1472(17) Uani d . 1 1
H H6 0.4902 0.2810 -0.0019 0.177 Uiso calc R 1 1
C C7 0.3812(4) 0.3986(5) 0.0898(4) 0.1328(15) Uani d . 1 1
H H7 0.3525 0.4561 0.0382 0.159 Uiso calc R 1 1
C C8 0.3411(3) 0.4187(3) 0.1896(3) 0.0992(9) Uani d . 1 1
H H8 0.2834 0.4891 0.2064 0.119 Uiso calc R 1 1
C C9 0.37782(19) 0.1451(2) 0.60266(19) 0.0663(6) Uani d . 1 1
H H9 0.4801 0.1356 0.5966 0.080 Uiso calc R 1 1
C C10 0.3146(2) 0.0142(2) 0.6000(2) 0.0774(7) Uani d . 1 1
H H10A 0.3387 -0.0284 0.5355 0.093 Uiso calc R 1 1
H H10B 0.2130 0.0217 0.6035 0.093 Uiso calc R 1 1
C C11 0.3656(3) -0.0661(3) 0.6877(2) 0.0963(9) Uani d . 1 1
H H11A 0.3203 -0.1511 0.6857 0.116 Uiso calc R 1 1
H H11B 0.4663 -0.0794 0.6811 0.116 Uiso calc R 1 1
C C12 0.3357(3) -0.0036(3) 0.7859(2) 0.1077(10) Uani d . 1 1
H H12A 0.3754 -0.0557 0.8413 0.129 Uiso calc R 1 1
H H12B 0.2346 0.0002 0.7960 0.129 Uiso calc R 1 1
C C13 0.3938(3) 0.1297(3) 0.7912(2) 0.1173(11) Uani d . 1 1
H H13A 0.4958 0.1252 0.7919 0.141 Uiso calc R 1 1
H H13B 0.3635 0.1709 0.8549 0.141 Uiso calc R 1 1
C C14 0.3468(3) 0.2104(3) 0.7015(2) 0.0926(8) Uani d . 1 1
H H14A 0.2463 0.2259 0.7067 0.111 Uiso calc R 1 1
H H14B 0.3941 0.2944 0.7035 0.111 Uiso calc R 1 1
N N1 0.32939(16) 0.22256(17) 0.51791(15) 0.0709(6) Uani d . 1 1
H H1 0.2397 0.2315 0.5102 0.085 Uiso calc R 1 1
O O1 0.53605(14) 0.27896(19) 0.45723(13) 0.1065(7) Uani d . 1 1
O O2 0.24786(18) 0.42743(18) 0.39078(16) 0.1070(7) Uani d . 1 1

loop_
_atom_site_aniso_label
_atom_site_aniso_U_11
_atom_site_aniso_U_22
_atom_site_aniso_U_33
_atom_site_aniso_U_12
_atom_site_aniso_U_13
_atom_site_aniso_U_23
C1 0.0406(12) 0.0839(14) 0.0744(18) -0.0046(11) 0.0022(12) 0.0129(15)
C2 0.0468(12) 0.0696(14) 0.089(2) 0.0002(12) 0.0027(14) 0.0158(15)
C3 0.0585(13) 0.0672(14) 0.074(2) -0.0106(13) -0.0036(14) 0.0135(15)
C4 0.0808(16) 0.0898(18) 0.088(2) -0.0109(17) 0.0028(17) 0.0012(17)
C5 0.137(3) 0.125(3) 0.104(3) -0.020(2) 0.027(3) -0.016(3)
C6 0.188(4) 0.167(4) 0.087(3) -0.077(4) 0.014(3) -0.015(3)
C7 0.158(3) 0.148(3) 0.093(3) -0.044(3) -0.029(3) 0.054(3)
C8 0.107(2) 0.0941(18) 0.097(3) -0.0214(17) -0.015(2) 0.030(2)
C9 0.0369(10) 0.0915(15) 0.0706(18) -0.0062(11) 0.0024(12) 0.0167(16)
C10 0.0801(15) 0.0763(16) 0.0757(19) 0.0060(14) -0.0005(16) 0.0040(15)
C11 0.0945(19) 0.0939(17) 0.101(3) 0.0056(16) 0.0059(19) 0.0259(19)
C12 0.102(2) 0.144(3) 0.077(3) 0.005(2) 0.005(2) 0.037(2)
C13 0.131(2) 0.145(3) 0.076(2) -0.012(2) -0.026(2) -0.007(2)
C14 0.0999(19) 0.0907(17) 0.087(2) -0.0083(17) -0.0252(18) -0.0073(18)
N1 0.0344(8) 0.0975(13) 0.0809(15) -0.0005(9) 0.0012(9) 0.0273(12)
O1 0.0367(8) 0.1821(17) 0.1007(15) -0.0129(10) -0.0007(9) 0.0534(14)
O2 0.0890(12) 0.1142(14) 0.1178(17) 0.0351(12) 0.0181(13) 0.0217(14)

loop_
_atom_type_symbol
_atom_type_description
_atom_type_scat_dispersion_real
_atom_type_scat_dispersion_imag
_atom_type_scat_source
C C 0.0033 0.0016 'International Tables Vol C Tables 4.2.6.8 and 6.1.1.4'
H H 0.0000 0.0000 'International Tables Vol C Tables 4.2.6.8 and 6.1.1.4'
N N 0.0061 0.0033 'International Tables Vol C Tables 4.2.6.8 and 6.1.1.4'
O O 0.0106 0.0060 'International Tables Vol C Tables 4.2.6.8 and 6.1.1.4'

loop_
_geom_angle_atom_site_label_1
_geom_angle_atom_site_label_2
_geom_angle_atom_site_label_3
_geom_angle
O1 C1 N1 124.4(2)
O1 C1 C2 118.8(2)
N1 C1 C2 116.70(18)
O2 C2 C3 122.5(2)
O2 C2 C1 118.1(3)
C3 C2 C1 119.5(2)
C4 C3 C8 118.5(3)
C4 C3 C2 121.6(2)
C8 C3 C2 119.8(3)
C5 C4 C3 121.4(3)
C5 C4 H4 119.3
C3 C4 H4 119.3
C6 C5 C4 120.1(4)
C6 C5 H5 120.0
C4 C5 H5 120.0
C5 C6 C7 120.8(4)
C5 C6 H6 119.6
C7 C6 H6 119.6
C6 C7 C8 119.5(4)
C6 C7 H7 120.2
C8 C7 H7 120.2
C3 C8 C7 119.7(3)
C3 C8 H8 120.2
C7 C8 H8 120.2
N1 C9 C10 110.88(19)
N1 C9 C14 110.53(19)
C10 C9 C14 110.6(2)
N1 C9 H9 108.2
C10 C9 H9 108.2
C14 C9 H9 108.2
C9 C10 C11 110.8(2)
C9 C10 H10A 109.5
C11 C10 H10A 109.5
C9 C10 H10B 109.5
C11 C10 H10B 109.5
H10A C10 H10B 108.1
C12 C11 C10 111.3(2)
C12 C11 H11A 109.4
C10 C11 H11A 109.4
C12 C11 H11B 109.4
C10 C11 H11B 109.4
H11A C11 H11B 108.0
C11 C12 C13 112.1(3)
C11 C12 H12A 109.2
C13 C12 H12A 109.2
C11 C12 H12B 109.2
C13 C12 H12B 109.2
H12A C12 H12B 107.9
C12 C13 C14 111.3(3)
C12 C13 H13A 109.4
C14 C13 H13A 109.4
C12 C13 H13B 109.4
C14 C13 H13B 109.4
H13A C13 H13B 108.0
C9 C14 C13 111.4(2)
C9 C14 H14A 109.4
C13 C14 H14A 109.4
C9 C14 H14B 109.4
C13 C14 H14B 109.4
H14A C14 H14B 108.0
C1 N1 C9 124.46(16)
C1 N1 H1 117.8
C9 N1 H1 117.8

loop_
_geom_bond_atom_site_label_1
_geom_bond_atom_site_label_2
_geom_bond_distance
C1 O1 1.226(2)
C1 N1 1.302(2)
C1 C2 1.519(3)
C2 O2 1.216(3)
C2 C3 1.454(3)
C3 C4 1.383(3)
C3 C8 1.386(3)
C4 C5 1.360(4)
C4 H4 0.9500
C5 C6 1.348(5)
C5 H5 0.9500
C6 C7 1.378(5)
C6 H6 0.9500
C7 C8 1.390(5)
C7 H7 0.9500
C8 H8 0.9500
C9 N1 1.459(3)
C9 C10 1.498(3)
C9 C14 1.504(3)
C9 H9 1.0000
C10 C11 1.512(3)
C10 H10A 0.9900
C10 H10B 0.9900
C11 C12 1.481(4)
C11 H11A 0.9900
C11 H11B 0.9900
C12 C13 1.502(4)
C12 H12A 0.9900
C12 H12B 0.9900
C13 C14 1.524(3)
C13 H13A 0.9900
C13 H13B 0.9900
C14 H14A 0.9900
C14 H14B 0.9900
N1 H1 0.8800

loop_
_geom_hbond_atom_site_label_D
_geom_hbond_atom_site_label_H
_geom_hbond_atom_site_label_A
_geom_hbond_site_symmetry_A
_geom_hbond_distance_DH
_geom_hbond_distance_HA
_geom_hbond_distance_DA
_geom_hbond_angle_DHA
N1 H1 O1 3_456 0.88 2.02 2.863(2) 159

loop_
_geom_torsion_atom_site_label_1
_geom_torsion_atom_site_label_2
_geom_torsion_atom_site_label_3
_geom_torsion_atom_site_label_4
_geom_torsion
O1 C1 C2 O2 -129.9(3)
N1 C1 C2 O2 48.6(3)
O1 C1 C2 C3 49.1(3)
N1 C1 C2 C3 -132.4(2)
O2 C2 C3 C4 -165.7(2)
C1 C2 C3 C4 15.4(3)
O2 C2 C3 C8 10.9(3)
C1 C2 C3 C8 -168.0(2)
C8 C3 C4 C5 0.0(4)
C2 C3 C4 C5 176.7(2)
C3 C4 C5 C6 0.9(5)
C4 C5 C6 C7 -0.9(6)
C5 C6 C7 C8 -0.1(6)
C4 C3 C8 C7 -1.1(4)
C2 C3 C8 C7 -177.8(3)
C6 C7 C8 C3 1.1(5)
N1 C9 C10 C11 179.74(19)
C14 C9 C10 C11 -57.3(3)
C9 C10 C11 C12 57.3(3)
C10 C11 C12 C13 -55.3(3)
C11 C12 C13 C14 53.3(4)
N1 C9 C14 C13 178.8(2)
C10 C9 C14 C13 55.6(3)
C12 C13 C14 C9 -53.3(3)
O1 C1 N1 C9 -3.0(4)
C2 C1 N1 C9 178.6(2)
C10 C9 N1 C1 -125.1(2)
C14 C9 N1 C1 111.8(2)

loop_
_cod_related_entry_id
_cod_related_entry_database
_cod_related_entry_code
1 ChemSpider 9611040
